data_7242556
loop_
_publ_author_name
'Qin, Wen-Jing'
'Zhang, Ji-Rui'
'Tian, Xu-Ke'
'Yang, Xiao-Gang'
'Guo, Yu-Ming'

_publ_section_title
;
 Donor--acceptor structure of a coordination polymer with long-lived room
 temperature phosphorescence and angle-dependent polarized emission
;
_journal_issue 17
_journal_name_full CrystEngComm
_journal_page_first 3094
_journal_page_last 3098
_journal_paper_doi 10.1039/D1CE00303H
_journal_volume 23
_journal_year 2021
_chemical_formula_moiety 'C22 H16 Cd N2 O5, 0.5(O)'
_chemical_formula_sum 'C22 H18 Cd N2 O5.5'
_chemical_formula_weight 510.78
_space_group_crystal_system monoclinic
_space_group_IT_number 13
_space_group_name_Hall '-P 2yac'
_space_group_name_H-M_alt 'P 1 2/n 1'
_atom_sites_solution_hydrogens geom
_atom_sites_solution_primary iterative
_audit_creation_date 2020-09-07
_audit_creation_method
;
Olex2 1.2
(compiled 2018.05.29 svn.r3508 for OlexSys, GUI svn.r5506)
;
_audit_update_record
;
2021-02-20 deposited with the CCDC.	2021-03-29 downloaded from the CCDC.
;
_cell_angle_alpha 90
_cell_angle_beta 91.787(4)
_cell_angle_gamma 90
_cell_formula_units_Z 4
_cell_length_a 10.1841(3)
_cell_length_b 9.5035(4)
_cell_length_c 21.6676(11)
_cell_measurement_reflns_used 3896
_cell_measurement_temperature 288.63(10)
_cell_measurement_theta_max 26.9810
_cell_measurement_theta_min 3.7590
_cell_volume 2096.07(15)
_computing_cell_refinement 'CrysAlisPro 1.171.38.41r (Rigaku OD, 2015)'
_computing_data_collection 'CrysAlisPro 1.171.38.41r (Rigaku OD, 2015)'
_computing_data_reduction 'CrysAlisPro 1.171.38.41r (Rigaku OD, 2015)'
_computing_molecular_graphics 'Olex2 (Dolomanov et al., 2009)'
_computing_publication_material 'Olex2 (Dolomanov et al., 2009)'
_computing_structure_refinement 'ShelXL (Sheldrick, 2015)'
_computing_structure_solution 'olex2.solve (Bourhis et al., 2015)'
_diffrn_ambient_environment air
_diffrn_ambient_temperature 288.63(10)
_diffrn_detector 'CCD plate'
_diffrn_detector_area_resol_mean 8.0584
_diffrn_detector_type EosS2
_diffrn_measured_fraction_theta_full 0.987
_diffrn_measured_fraction_theta_max 0.819
_diffrn_measurement_details
;
List of Runs (angles in degrees, time in seconds):

  # Type    Start    End  Width  t~exp~   \w     \q     \k     \f   Frames
#--------------------------------------------------------------------------
  1  \w    -43.00  43.00   1.00    6.00    --   13.55 -19.00   0.00   86
  2  \w     -9.00  18.00   1.00    6.00    --  -12.53 -99.00-120.00   27
  3  \w     15.00  53.00   1.00    6.00    --   13.55 -99.00-150.00   38
  4  \w    -19.00  12.00   1.00    6.00    --  -12.53 -99.00 -60.00   31
  5  \w    -31.00   9.00   1.00    6.00    --  -12.53   0.00-150.00   40
;
_diffrn_measurement_device 'four-circle diffractometer'
_diffrn_measurement_device_type 'SuperNova, Single source at offset, EosS2'
_diffrn_measurement_method '\w scans'
_diffrn_orient_matrix_type 'CrysAlisPro convention (1999,Acta A55,543-557)'
_diffrn_orient_matrix_UB_11 -0.0050167000
_diffrn_orient_matrix_UB_12 -0.0634007000
_diffrn_orient_matrix_UB_13 0.0170294000
_diffrn_orient_matrix_UB_21 -0.0054618000
_diffrn_orient_matrix_UB_22 -0.0386333000
_diffrn_orient_matrix_UB_23 -0.0279766000
_diffrn_orient_matrix_UB_31 0.0692843000
_diffrn_orient_matrix_UB_32 -0.0076416000
_diffrn_orient_matrix_UB_33 0.0000559000
_diffrn_radiation_monochromator mirror
_diffrn_radiation_probe x-ray
_diffrn_radiation_type MoK\a
_diffrn_radiation_wavelength 0.71073
_diffrn_reflns_av_R_equivalents 0.0354
_diffrn_reflns_av_unetI/netI 0.0587
_diffrn_reflns_Laue_measured_fraction_full 0.987
_diffrn_reflns_Laue_measured_fraction_max 0.819
_diffrn_reflns_limit_h_max 12
_diffrn_reflns_limit_h_min -13
_diffrn_reflns_limit_k_max 11
_diffrn_reflns_limit_k_min -11
_diffrn_reflns_limit_l_max 19
_diffrn_reflns_limit_l_min -25
_diffrn_reflns_number 9328
_diffrn_reflns_point_group_measured_fraction_full 0.987
_diffrn_reflns_point_group_measured_fraction_max 0.819
_diffrn_reflns_theta_full 25.242
_diffrn_reflns_theta_max 27.936
_diffrn_reflns_theta_min 3.408
_diffrn_source 'micro-focus sealed X-ray tube'
_diffrn_source_type 'SuperNova (Mo) X-ray Source'
_exptl_absorpt_coefficient_mu 1.081
_exptl_absorpt_correction_T_max 1.00000
_exptl_absorpt_correction_T_min 0.94781
_exptl_absorpt_correction_type multi-scan
_exptl_absorpt_process_details
;
CrysAlisPro 1.171.38.41r (Rigaku Oxford Diffraction, 2015)
Empirical absorption correction using spherical harmonics,
 implemented in SCALE3 ABSPACK scaling algorithm.
;
_exptl_crystal_colour colourless
_exptl_crystal_colour_primary colourless
_exptl_crystal_density_diffrn 1.619
_exptl_crystal_description block
_exptl_crystal_F_000 1024
_exptl_crystal_size_max 0.25
_exptl_crystal_size_mid 0.23
_exptl_crystal_size_min 0.2
_refine_diff_density_max 2.909
_refine_diff_density_min -1.112
_refine_diff_density_rms 0.168
_refine_ls_extinction_method none
_refine_ls_goodness_of_fit_ref 1.063
_refine_ls_hydrogen_treatment constr
_refine_ls_matrix_type full
_refine_ls_number_parameters 277
_refine_ls_number_reflns 4133
_refine_ls_number_restraints 12
_refine_ls_restrained_S_all 1.063
_refine_ls_R_factor_all 0.0760
_refine_ls_R_factor_gt 0.0601
_refine_ls_shift/su_max 0.000
_refine_ls_shift/su_mean 0.000
_refine_ls_structure_factor_coef Fsqd
_refine_ls_weighting_details 'w=1/[\s^2^(Fo^2^)+(0.1019P)^2^+8.8152P] where P=(Fo^2^+2Fc^2^)/3'
_refine_ls_weighting_scheme calc
_refine_ls_wR_factor_gt 0.1801
_refine_ls_wR_factor_ref 0.1916
_reflns_Friedel_coverage 0.000
_reflns_number_gt 3236
_reflns_number_total 4133
_reflns_threshold_expression 'I > 2\s(I)'
_cod_data_source_file d1ce00303h2.cif
_cod_data_source_block 1
_cod_depositor_comments 'Adding full bibliography for 7242556.cif.'
_cod_original_formula_sum 'C22 H18 Cd N2 O5.50'
_cod_database_code 7242556
_shelx_shelxl_version_number 2014/7
_chemical_oxdiff_formula 'C H O N Cd'
_chemical_oxdiff_usercomment 107
_shelx_space_group_comment
;
The symmetry employed for this shelxl refinement is uniquely defined
by the following loop, which should always be used as a source of
symmetry information in preference to the above space-group names.
They are only intended as comments.
;
_shelx_estimated_absorpt_t_max 0.813
_shelx_estimated_absorpt_t_min 0.774
_reflns_odcompleteness_completeness 99.63
_reflns_odcompleteness_iscentric 1
_reflns_odcompleteness_theta 24.66
_olex2_refinement_description
;
1. Fixed Uiso
 At 1.2 times of:
  All C(H) groups, All C(H,H) groups
 At 1.5 times of:
  All C(H,H,H) groups
2. Uiso/Uaniso restraints and constraints
Uanis(O6) \\sim Ueq, Uanis(C10) \\sim Ueq: with sigma of 0.005 and sigma for
terminal atoms of 0.01
3.a Secondary CH2 refined with riding coordinates:
 C9(H9a,H9b)
3.b Aromatic/amide H refined with riding coordinates:
 C2(H2), C4(H4), C6(H6), C11(H11), C12(H12), C13(H13), C15(H15), C16(H16),
 C18(H18), C19(H19), C20(H20)
3.c Idealised Me refined as rotating group:
 C10(H10a,H10b,H10c)
;
_olex2_submission_special_instructions 'No special instructions were received'
_oxdiff_exptl_absorpt_empirical_details
;
Empirical correction (ABSPACK) includes:
- Absorption correction using spherical harmonics
- Frame scaling
;
_oxdiff_exptl_absorpt_empirical_full_max 1.121
_oxdiff_exptl_absorpt_empirical_full_min 0.886

loop_
_space_group_symop_operation_xyz
'x, y, z'
'-x+1/2, y, -z+1/2'
'-x, -y, -z'
'x-1/2, -y, z-1/2'

loop_
_atom_site_label
_atom_site_type_symbol
_atom_site_fract_x
_atom_site_fract_y
_atom_site_fract_z
_atom_site_U_iso_or_equiv
_atom_site_adp_type
_atom_site_occupancy
_atom_site_site_symmetry_order
_atom_site_calc_flag
_atom_site_refinement_flags_posn
_atom_site_refinement_flags_adp
_atom_site_refinement_flags_occupancy
_atom_site_disorder_assembly
_atom_site_disorder_group
Cd1 Cd 0.60916(4) 0.69696(5) 0.68448(2) 0.0262(2) Uani 1 1 d . . . . .
O3 O 0.1315(5) 0.6835(7) 0.8166(3) 0.0594(19) Uani 1 1 d . . . . .
O1 O 0.7365(4) 0.8613(6) 0.8420(3) 0.0431(14) Uani 1 1 d . . . . .
O2 O 0.6216(5) 0.7002(5) 0.7902(2) 0.0362(12) Uani 1 1 d . . . . .
O4 O 0.0363(5) 0.8643(7) 0.8560(4) 0.064(2) Uani 1 1 d . . . . .
O5 O 0.3934(6) 1.1463(8) 0.9541(4) 0.066(2) Uani 1 1 d . . . . .
N1 N 0.6489(6) 0.5931(7) 0.5876(3) 0.0342(14) Uani 1 1 d . . . . .
N2 N 0.6064(5) 0.4518(7) 0.6949(3) 0.0326(15) Uani 1 1 d . . . . .
C1 C 0.5041(6) 0.8671(8) 0.8490(3) 0.0273(15) Uani 1 1 d . . . . .
C2 C 0.3841(6) 0.8069(7) 0.8341(3) 0.0278(15) Uani 1 1 d . . . . .
H2 H 0.3794 0.7290 0.8081 0.033 Uiso 1 1 calc R . . . .
C3 C 0.2696(6) 0.8633(8) 0.8580(3) 0.0291(15) Uani 1 1 d . . . . .
C4 C 0.2775(7) 0.9772(9) 0.8979(4) 0.0386(18) Uani 1 1 d . . . . .
H4 H 0.2013 1.0133 0.9143 0.046 Uiso 1 1 calc R . . . .
C5 C 0.3985(7) 1.0385(8) 0.9136(4) 0.0405(19) Uani 1 1 d . . . . .
C6 C 0.5140(7) 0.9823(8) 0.8896(4) 0.0354(17) Uani 1 1 d . . . . .
H6 H 0.5955 1.0206 0.9004 0.042 Uiso 1 1 calc R . . . .
C7 C 0.6290(6) 0.8065(8) 0.8249(3) 0.0285(15) Uani 1 1 d . . . . .
C8 C 0.1370(7) 0.7999(8) 0.8421(4) 0.0324(16) Uani 1 1 d . . . . .
C9 C 0.5114(11) 1.2225(12) 0.9714(6) 0.074(3) Uani 1 1 d . . . . .
H9A H 0.5848 1.1584 0.9773 0.089 Uiso 1 1 calc R . . A 1
H9B H 0.4998 1.2741 1.0095 0.089 Uiso 1 1 calc R . . A 1
C10 C 0.535(2) 1.320(2) 0.9201(9) 0.144(7) Uani 1 1 d . U . B 1
H10A H 0.5747 1.2700 0.8870 0.216 Uiso 1 1 calc GR . . B 1
H10B H 0.5930 1.3940 0.9341 0.216 Uiso 1 1 calc GR . . B 1
H10C H 0.4532 1.3601 0.9056 0.216 Uiso 1 1 calc GR . . B 1
C11 C 0.6706(8) 0.6617(9) 0.5365(4) 0.0412(19) Uani 1 1 d . . . . .
H11 H 0.6811 0.7589 0.5384 0.049 Uiso 1 1 calc R . . . .
C12 C 0.6784(8) 0.5949(12) 0.4790(4) 0.054(2) Uani 1 1 d . . . . .
H12 H 0.6909 0.6472 0.4434 0.064 Uiso 1 1 calc R . . . .
C13 C 0.6675(8) 0.4517(11) 0.4761(4) 0.050(2) Uani 1 1 d . . . . .
H13 H 0.6742 0.4050 0.4386 0.060 Uiso 1 1 calc R . . . .
C14 C 0.6459(7) 0.3759(10) 0.5309(4) 0.042(2) Uani 1 1 d . . . . .
C15 C 0.6330(9) 0.2265(11) 0.5315(5) 0.055(2) Uani 1 1 d . . . . .
H15 H 0.6382 0.1774 0.4945 0.065 Uiso 1 1 calc R . . . .
C16 C 0.6140(9) 0.1556(11) 0.5830(5) 0.058(3) Uani 1 1 d . . . . .
H16 H 0.6068 0.0580 0.5818 0.069 Uiso 1 1 calc R . . . .
C17 C 0.6044(9) 0.2295(9) 0.6410(5) 0.048(2) Uani 1 1 d . . . . .
C18 C 0.5878(11) 0.1609(11) 0.6978(5) 0.067(3) Uani 1 1 d . . . . .
H18 H 0.5837 0.0632 0.6996 0.080 Uiso 1 1 calc R . . . .
C19 C 0.5781(12) 0.2383(11) 0.7495(5) 0.067(3) Uani 1 1 d . . . . .
H19 H 0.5654 0.1943 0.7871 0.080 Uiso 1 1 calc R . . . .
C20 C 0.5871(9) 0.3832(10) 0.7466(4) 0.047(2) Uani 1 1 d . . . . .
H20 H 0.5791 0.4346 0.7828 0.057 Uiso 1 1 calc R . . . .
C21 C 0.6162(6) 0.3765(8) 0.6421(4) 0.0320(16) Uani 1 1 d . . . . .
C22 C 0.6380(6) 0.4493(8) 0.5854(3) 0.0318(16) Uani 1 1 d . . . . .
O6 O 0.2500 0.310(2) 0.7500 0.149(7) Uani 1 2 d S TU P . .

loop_
_atom_site_aniso_label
_atom_site_aniso_U_11
_atom_site_aniso_U_22
_atom_site_aniso_U_33
_atom_site_aniso_U_23
_atom_site_aniso_U_13
_atom_site_aniso_U_12
Cd1 0.0193(3) 0.0250(3) 0.0344(3) -0.0004(2) 0.00127(19) -0.00006(18)
O3 0.029(3) 0.078(5) 0.072(5) -0.038(4) 0.008(3) -0.019(3)
O1 0.018(2) 0.040(3) 0.071(4) -0.010(3) 0.001(2) 0.002(2)
O2 0.035(3) 0.039(3) 0.035(3) -0.007(3) 0.010(2) 0.005(2)
O4 0.017(3) 0.043(3) 0.131(6) -0.013(4) 0.003(3) -0.002(2)
O5 0.040(3) 0.064(4) 0.094(5) -0.042(4) 0.006(3) 0.000(3)
N1 0.033(3) 0.035(3) 0.035(4) 0.001(3) -0.001(3) -0.001(3)
N2 0.027(3) 0.030(3) 0.041(4) -0.002(3) 0.003(3) 0.000(2)
C1 0.019(3) 0.030(4) 0.033(4) -0.002(3) 0.001(3) 0.001(3)
C2 0.024(3) 0.030(4) 0.030(4) -0.002(3) 0.000(3) -0.001(3)
C3 0.018(3) 0.029(4) 0.040(4) 0.003(3) 0.002(3) -0.003(3)
C4 0.026(3) 0.042(4) 0.049(5) -0.003(4) 0.005(3) 0.004(3)
C5 0.032(4) 0.036(4) 0.053(5) -0.021(4) -0.001(3) 0.001(3)
C6 0.025(3) 0.034(4) 0.047(5) -0.002(4) 0.002(3) -0.003(3)
C7 0.019(3) 0.033(4) 0.033(4) 0.000(3) 0.001(3) 0.002(3)
C8 0.021(3) 0.036(4) 0.040(4) 0.006(4) 0.000(3) -0.001(3)
C9 0.064(7) 0.061(7) 0.096(9) -0.029(7) -0.010(6) -0.014(5)
C10 0.153(10) 0.141(11) 0.140(10) -0.008(8) 0.001(8) -0.020(8)
C11 0.041(4) 0.044(5) 0.039(5) 0.009(4) 0.009(3) -0.005(4)
C12 0.048(5) 0.079(7) 0.035(5) -0.002(5) 0.009(4) -0.002(5)
C13 0.039(4) 0.068(7) 0.044(5) -0.022(5) 0.003(4) -0.001(4)
C14 0.028(4) 0.057(5) 0.043(5) -0.013(4) 0.004(3) 0.001(4)
C15 0.053(5) 0.051(6) 0.059(6) -0.023(5) 0.004(4) 0.003(4)
C16 0.055(5) 0.039(5) 0.079(8) -0.020(5) 0.003(5) 0.002(4)
C17 0.047(5) 0.033(5) 0.063(6) -0.010(4) 0.004(4) -0.001(4)
C18 0.089(8) 0.034(5) 0.077(8) 0.005(5) 0.011(6) -0.004(5)
C19 0.106(8) 0.036(5) 0.059(7) 0.010(5) 0.019(6) -0.012(5)
C20 0.066(5) 0.041(5) 0.035(5) 0.005(4) 0.015(4) -0.006(4)
C21 0.024(3) 0.030(4) 0.043(4) -0.005(3) 0.004(3) 0.001(3)
C22 0.022(3) 0.036(4) 0.036(4) -0.003(3) 0.000(3) 0.000(3)
O6 0.127(9) 0.153(11) 0.166(11) 0.000 0.012(8) 0.000

loop_
_atom_type_symbol
_atom_type_description
_atom_type_scat_dispersion_real
_atom_type_scat_dispersion_imag
_atom_type_scat_source
C C 0.0033 0.0016 'International Tables Vol C Tables 4.2.6.8 and 6.1.1.4'
H H 0.0000 0.0000 'International Tables Vol C Tables 4.2.6.8 and 6.1.1.4'
Cd Cd -0.8075 1.2024 'International Tables Vol C Tables 4.2.6.8 and 6.1.1.4'
N N 0.0061 0.0033 'International Tables Vol C Tables 4.2.6.8 and 6.1.1.4'
O O 0.0106 0.0060 'International Tables Vol C Tables 4.2.6.8 and 6.1.1.4'

loop_
_geom_angle_atom_site_label_1
_geom_angle_atom_site_label_2
_geom_angle_atom_site_label_3
_geom_angle
_geom_angle_site_symmetry_1
_geom_angle_site_symmetry_3
_geom_angle_publ_flag
O3 Cd1 C8 26.9(2) 2_556 2_556 ?
O1 Cd1 O3 136.30(19) 2_656 2_556 ?
O1 Cd1 O4 82.77(19) 2_656 2_556 ?
O1 Cd1 N1 85.7(2) 2_656 . ?
O1 Cd1 N2 135.24(19) 2_656 . ?
O1 Cd1 C8 109.5(2) 2_656 2_556 ?
O2 Cd1 O3 92.0(2) . 2_556 ?
O2 Cd1 O1 102.9(2) . 2_656 ?
O2 Cd1 O4 112.5(2) . 2_556 ?
O2 Cd1 N1 152.5(2) . . ?
O2 Cd1 N2 85.2(2) . . ?
O2 Cd1 C8 103.1(2) . 2_556 ?
O4 Cd1 O3 53.7(2) 2_556 2_556 ?
O4 Cd1 N1 94.3(2) 2_556 . ?
O4 Cd1 N2 135.0(2) 2_556 . ?
O4 Cd1 C8 26.8(2) 2_556 2_556 ?
N1 Cd1 O3 99.7(2) . 2_556 ?
N1 Cd1 C8 98.3(2) . 2_556 ?
N2 Cd1 O3 86.2(2) . 2_556 ?
N2 Cd1 N1 71.0(2) . . ?
N2 Cd1 C8 111.2(2) . 2_556 ?
C8 O3 Cd1 89.4(5) . 2_556 ?
C7 O1 Cd1 104.0(5) . 2_656 ?
C7 O2 Cd1 127.5(5) . . ?
C8 O4 Cd1 95.3(5) . 2_556 ?
C5 O5 C9 120.0(7) . . ?
C11 N1 Cd1 125.5(6) . . ?
C11 N1 C22 118.9(7) . . ?
C22 N1 Cd1 115.4(5) . . ?
C20 N2 Cd1 125.3(6) . . ?
C20 N2 C21 118.3(7) . . ?
C21 N2 Cd1 116.2(5) . . ?
C2 C1 C6 121.0(6) . . ?
C2 C1 C7 120.8(6) . . ?
C6 C1 C7 118.1(6) . . ?
C1 C2 H2 120.1 . . ?
C1 C2 C3 119.9(7) . . ?
C3 C2 H2 120.1 . . ?
C2 C3 C8 120.9(7) . . ?
C4 C3 C2 119.8(6) . . ?
C4 C3 C8 119.3(6) . . ?
C3 C4 H4 119.6 . . ?
C3 C4 C5 120.8(7) . . ?
C5 C4 H4 119.6 . . ?
O5 C5 C4 115.1(7) . . ?
O5 C5 C6 125.3(7) . . ?
C4 C5 C6 119.6(7) . . ?
C1 C6 H6 120.6 . . ?
C5 C6 C1 118.9(6) . . ?
C5 C6 H6 120.6 . . ?
O1 C7 O2 122.8(6) . . ?
O1 C7 C1 118.5(6) . . ?
O2 C7 C1 118.6(6) . . ?
O3 C8 Cd1 63.8(4) . 2_556 ?
O3 C8 O4 121.6(7) . . ?
O3 C8 C3 119.1(6) . . ?
O4 C8 Cd1 57.9(4) . 2_556 ?
O4 C8 C3 119.3(7) . . ?
C3 C8 Cd1 177.1(5) . 2_556 ?
O5 C9 H9A 110.5 . . ?
O5 C9 H9B 110.5 . . ?
O5 C9 C10 106.0(12) . . ?
H9A C9 H9B 108.7 . . ?
C10 C9 H9A 110.5 . . ?
C10 C9 H9B 110.5 . . ?
C9 C10 H10A 109.5 . . ?
C9 C10 H10B 109.5 . . ?
C9 C10 H10C 109.5 . . ?
H10A C10 H10B 109.5 . . ?
H10A C10 H10C 109.5 . . ?
H10B C10 H10C 109.5 . . ?
N1 C11 H11 118.6 . . ?
N1 C11 C12 122.8(9) . . ?
C12 C11 H11 118.6 . . ?
C11 C12 H12 120.5 . . ?
C13 C12 C11 119.0(9) . . ?
C13 C12 H12 120.5 . . ?
C12 C13 H13 120.5 . . ?
C12 C13 C14 118.9(8) . . ?
C14 C13 H13 120.5 . . ?
C13 C14 C15 122.2(8) . . ?
C22 C14 C13 118.5(8) . . ?
C22 C14 C15 119.3(8) . . ?
C14 C15 H15 119.0 . . ?
C16 C15 C14 122.1(9) . . ?
C16 C15 H15 119.0 . . ?
C15 C16 H16 120.0 . . ?
C15 C16 C17 120.1(9) . . ?
C17 C16 H16 120.0 . . ?
C18 C17 C16 123.2(9) . . ?
C21 C17 C16 119.4(9) . . ?
C21 C17 C18 117.3(9) . . ?
C17 C18 H18 120.4 . . ?
C19 C18 C17 119.2(10) . . ?
C19 C18 H18 120.4 . . ?
C18 C19 H19 120.0 . . ?
C18 C19 C20 120.1(10) . . ?
C20 C19 H19 120.0 . . ?
N2 C20 C19 122.9(9) . . ?
N2 C20 H20 118.5 . . ?
C19 C20 H20 118.5 . . ?
N2 C21 C17 122.1(8) . . ?
N2 C21 C22 119.1(7) . . ?
C17 C21 C22 118.8(7) . . ?
N1 C22 C14 121.9(8) . . ?
N1 C22 C21 117.8(7) . . ?
C14 C22 C21 120.4(7) . . ?

loop_
_geom_bond_atom_site_label_1
_geom_bond_atom_site_label_2
_geom_bond_distance
_geom_bond_site_symmetry_2
_geom_bond_publ_flag
Cd1 O3 2.454(6) 2_556 ?
Cd1 O1 2.301(5) 2_656 ?
Cd1 O2 2.290(5) . ?
Cd1 O4 2.326(6) 2_556 ?
Cd1 N1 2.367(6) . ?
Cd1 N2 2.341(6) . ?
Cd1 C8 2.736(7) 2_556 ?
O3 Cd1 2.454(6) 2_556 ?
O3 C8 1.237(9) . ?
O1 Cd1 2.301(5) 2_656 ?
O1 C7 1.258(8) . ?
O2 C7 1.261(9) . ?
O4 Cd1 2.326(6) 2_556 ?
O4 C8 1.240(9) . ?
O5 C5 1.352(9) . ?
O5 C9 1.443(11) . ?
N1 C11 1.309(10) . ?
N1 C22 1.372(10) . ?
N2 C20 1.316(10) . ?
N2 C21 1.356(10) . ?
C1 C2 1.378(9) . ?
C1 C6 1.406(10) . ?
C1 C7 1.504(9) . ?
C2 H2 0.9300 . ?
C2 C3 1.398(9) . ?
C3 C4 1.385(11) . ?
C3 C8 1.509(9) . ?
C4 H4 0.9300 . ?
C4 C5 1.395(10) . ?
C5 C6 1.406(10) . ?
C6 H6 0.9300 . ?
C8 Cd1 2.736(7) 2_556 ?
C9 H9A 0.9700 . ?
C9 H9B 0.9700 . ?
C9 C10 1.47(2) . ?
C10 H10A 0.9600 . ?
C10 H10B 0.9600 . ?
C10 H10C 0.9600 . ?
C11 H11 0.9300 . ?
C11 C12 1.403(12) . ?
C12 H12 0.9300 . ?
C12 C13 1.366(14) . ?
C13 H13 0.9300 . ?
C13 C14 1.413(13) . ?
C14 C15 1.426(14) . ?
C14 C22 1.376(11) . ?
C15 H15 0.9300 . ?
C15 C16 1.323(15) . ?
C16 H16 0.9300 . ?
C16 C17 1.447(14) . ?
C17 C18 1.407(15) . ?
C17 C21 1.403(12) . ?
C18 H18 0.9300 . ?
C18 C19 1.346(15) . ?
C19 H19 0.9300 . ?
C19 C20 1.381(14) . ?
C20 H20 0.9300 . ?
C21 C22 1.434(11) . ?
